data_7247208
loop_
_publ_author_name
'Dogaru, Andreea'
'Apostol, Adrian A.'
'Maxim, Catalin'
'Raduca, Mihai'
'Novikov, Alexander S.'
'Nicolescu, Alina'
'Deleanu, Calin'
'Nica, Simona'
'Andruh, Marius'

_publ_section_title
;
 Halogen bonded supramolecular assemblies constructed from azulene
 derivatives and perfluorinated di-/triiodobenzenes
;
_journal_issue 37
_journal_name_full CrystEngComm
_journal_page_first 5243
_journal_page_last 5261
_journal_paper_doi 10.1039/D3CE00752A
_journal_volume 25
_journal_year 2023
_chemical_formula_moiety 'C6 F4 I2, C12 H8 O2'
_chemical_formula_sum 'C18 H8 F4 I2 O2'
_chemical_formula_weight 586.04
_space_group_crystal_system triclinic
_space_group_IT_number 2
_space_group_name_Hall '-P 1'
_space_group_name_H-M_alt 'P -1'
_atom_sites_solution_hydrogens geom
_audit_creation_date 2023-08-11
_audit_creation_method
;
Olex2 1.5
(compiled 2023.03.06 svn.rbb2c1857 for OlexSys, GUI svn.r6748)
;
_audit_update_record
;
2023-08-11 deposited with the CCDC.	2023-08-15 downloaded from the CCDC.
;
_cell_angle_alpha 75.696(9)
_cell_angle_beta 77.440(10)
_cell_angle_gamma 88.124(8)
_cell_formula_units_Z 2
_cell_length_a 7.4786(8)
_cell_length_b 8.5409(7)
_cell_length_c 14.6445(11)
_cell_measurement_reflns_used 11002
_cell_measurement_temperature 293(2)
_cell_measurement_theta_max 30.1
_cell_measurement_theta_min 1.92
_cell_volume 884.49(15)
_computing_molecular_graphics 'Olex2 1.5 (Dolomanov et al., 2009)'
_computing_publication_material 'Olex2 1.5 (Dolomanov et al., 2009)'
_computing_structure_refinement 'SHELXL 2018/3 (Sheldrick, 2015)'
_diffrn_ambient_temperature 293(2)
_diffrn_measured_fraction_theta_full 0.995
_diffrn_measured_fraction_theta_max 0.995
_diffrn_measurement_device 'four-circle diffractometer'
_diffrn_measurement_device_type 'XtaLAB Synergy, Single source at offset/far, HyPix'
_diffrn_measurement_method '\w scans'
_diffrn_radiation_type MoK\a
_diffrn_radiation_wavelength 0.71073
_diffrn_reflns_av_R_equivalents 0.0453
_diffrn_reflns_av_unetI/netI 0.0449
_diffrn_reflns_Laue_measured_fraction_full 0.995
_diffrn_reflns_Laue_measured_fraction_max 0.995
_diffrn_reflns_limit_h_max 8
_diffrn_reflns_limit_h_min -8
_diffrn_reflns_limit_k_max 10
_diffrn_reflns_limit_k_min -10
_diffrn_reflns_limit_l_max 17
_diffrn_reflns_limit_l_min -17
_diffrn_reflns_number 9059
_diffrn_reflns_point_group_measured_fraction_full 0.995
_diffrn_reflns_point_group_measured_fraction_max 0.995
_diffrn_reflns_theta_full 24.993
_diffrn_reflns_theta_max 24.993
_diffrn_reflns_theta_min 2.462
_exptl_absorpt_coefficient_mu 3.605
_exptl_absorpt_correction_T_max 0.9834
_exptl_absorpt_correction_T_min 0.9243
_exptl_absorpt_correction_type multi-scan
_exptl_absorpt_process_details
;
CrysAlisPro 1.171.42.73a (Rigaku Oxford Diffraction, 2022)
Empirical absorption correction using spherical harmonics,
implemented in SCALE3 ABSPACK scaling algorithm.
;
_exptl_crystal_colour red
_exptl_crystal_colour_primary red
_exptl_crystal_density_diffrn 2.200
_exptl_crystal_description prism
_exptl_crystal_F_000 548
_exptl_crystal_size_max 0.21
_exptl_crystal_size_mid 0.15
_exptl_crystal_size_min 0.12
_refine_diff_density_max 2.003
_refine_diff_density_min -0.780
_refine_diff_density_rms 0.168
_refine_ls_extinction_method none
_refine_ls_goodness_of_fit_ref 1.078
_refine_ls_hydrogen_treatment constr
_refine_ls_matrix_type full
_refine_ls_number_parameters 235
_refine_ls_number_reflns 3098
_refine_ls_number_restraints 0
_refine_ls_restrained_S_all 1.078
_refine_ls_R_factor_all 0.0505
_refine_ls_R_factor_gt 0.0400
_refine_ls_shift/su_max 0.001
_refine_ls_shift/su_mean 0.000
_refine_ls_structure_factor_coef Fsqd
_refine_ls_weighting_details 'w=1/[\s^2^(Fo^2^)+(0.0885P)^2^] where P=(Fo^2^+2Fc^2^)/3'
_refine_ls_weighting_scheme calc
_refine_ls_wR_factor_gt 0.1213
_refine_ls_wR_factor_ref 0.1316
_reflns_Friedel_coverage 0.000
_reflns_number_gt 2612
_reflns_number_total 3098
_reflns_threshold_expression 'I > 2\s(I)'
_cod_data_source_file d3ce00752a2.cif
_cod_data_source_block crystal4
_cod_depositor_comments 'Adding full bibliography for 7247205--7247211.cif.'
_cod_original_cell_volume 884.49(14)
_cod_database_code 7247208
_shelx_shelxl_version_number 2018/3
_shelx_space_group_comment
;
The symmetry employed for this shelxl refinement is uniquely defined
by the following loop, which should always be used as a source of
symmetry information in preference to the above space-group names.
They are only intended as comments.
;
_olex2_refinement_description
;
1. Fixed Uiso
 At 1.2 times of:
  All C(H) groups
2.a Aromatic/amide H refined with riding coordinates:
 C13(H13), C7(H7), C14(H14), C10(H10), C18(H18), C17(H17), C11(H11), C12(H12)
;
_olex2_submission_special_instructions 'No special instructions were received'

loop_
_space_group_symop_operation_xyz
'x, y, z'
'-x, -y, -z'

loop_
_atom_site_label
_atom_site_type_symbol
_atom_site_fract_x
_atom_site_fract_y
_atom_site_fract_z
_atom_site_U_iso_or_equiv
_atom_site_adp_type
_atom_site_occupancy
_atom_site_site_symmetry_order
_atom_site_calc_flag
_atom_site_refinement_flags_posn
_atom_site_refinement_flags_adp
_atom_site_refinement_flags_occupancy
_atom_site_disorder_assembly
_atom_site_disorder_group
I2 I 0.44128(6) 1.07860(5) 0.12857(2) 0.05059(19) Uani 1 1 d . . . . .
I1 I 0.41366(6) 0.83894(5) 0.38070(2) 0.05101(19) Uani 1 1 d . . . . .
F4 F 0.0575(6) 0.6322(5) 0.4371(3) 0.0726(12) Uani 1 1 d . . . . .
F1 F 0.0996(8) 0.9759(6) 0.0689(3) 0.0856(15) Uani 1 1 d . . . . .
O1 O 0.6775(7) 0.7965(6) 0.5107(3) 0.0664(13) Uani 1 1 d . . . . .
F3 F -0.1952(6) 0.5870(6) 0.3409(4) 0.0822(14) Uani 1 1 d . . . . .
F2 F -0.1782(7) 0.7590(7) 0.1587(5) 0.0982(18) Uani 1 1 d . . . . .
O2 O 0.6790(7) 0.3526(6) 0.9846(3) 0.0691(14) Uani 1 1 d . . . . .
C13 C 1.1195(7) 0.8615(7) 0.6473(4) 0.0428(13) Uani 1 1 d . . . . .
H13 H 1.188542 0.938342 0.596442 0.051 Uiso 1 1 calc R U . . .
C1 C 0.2172(8) 0.8279(7) 0.3010(4) 0.0425(13) Uani 1 1 d . . . . .
C8 C 0.6704(9) 0.4969(7) 0.8244(4) 0.0455(14) Uani 1 1 d . . . . .
C16 C 0.6717(9) 0.6377(8) 0.6705(4) 0.0444(14) Uani 1 1 d . . . . .
C9 C 0.8321(8) 0.5966(7) 0.7934(4) 0.0427(13) Uani 1 1 d . . . . .
C2 C 0.2280(8) 0.9136(7) 0.2078(4) 0.0421(13) Uani 1 1 d . . . . .
C15 C 0.8331(8) 0.6884(7) 0.6932(4) 0.0397(12) Uani 1 1 d . . . . .
C7 C 0.5766(8) 0.5229(7) 0.7496(4) 0.0458(15) Uani 1 1 d . . . . .
H7 H 0.467295 0.471383 0.752168 0.055 Uiso 1 1 calc R U . . .
C6 C 0.0695(9) 0.7210(8) 0.3445(5) 0.0528(16) Uani 1 1 d . . . . .
C14 C 0.9617(9) 0.7995(8) 0.6333(4) 0.0492(15) Uani 1 1 d . . . . .
H14 H 0.938690 0.840963 0.572088 0.059 Uiso 1 1 calc R U . . .
C10 C 0.9564(10) 0.6085(9) 0.8451(5) 0.0577(17) Uani 1 1 d . . . . .
H10 H 0.931238 0.540545 0.906895 0.069 Uiso 1 1 calc R U . . .
C18 C 0.6032(10) 0.3835(8) 0.9177(4) 0.0537(16) Uani 1 1 d . . . . .
H18 H 0.491945 0.330394 0.926292 0.064 Uiso 1 1 calc R U . . .
C17 C 0.6078(9) 0.6909(9) 0.5806(4) 0.0540(16) Uani 1 1 d . . . . .
H17 H 0.503663 0.638913 0.576445 0.065 Uiso 1 1 calc R U . . .
C3 C 0.0929(10) 0.8906(9) 0.1609(5) 0.0589(18) Uani 1 1 d . . . . .
C11 C 1.1120(10) 0.6999(10) 0.8251(6) 0.0658(19) Uani 1 1 d . . . . .
H11 H 1.177844 0.687647 0.873404 0.079 Uiso 1 1 calc R U . . .
C5 C -0.0595(9) 0.6988(8) 0.2980(6) 0.0592(18) Uani 1 1 d . . . . .
C12 C 1.1823(10) 0.8143(9) 0.7348(5) 0.0633(18) Uani 1 1 d . . . . .
H12 H 1.289590 0.867712 0.733554 0.076 Uiso 1 1 calc R U . . .
C4 C -0.0465(10) 0.7854(10) 0.2048(6) 0.0630(19) Uani 1 1 d . . . . .

loop_
_atom_site_aniso_label
_atom_site_aniso_U_11
_atom_site_aniso_U_22
_atom_site_aniso_U_33
_atom_site_aniso_U_23
_atom_site_aniso_U_13
_atom_site_aniso_U_12
I2 0.0588(3) 0.0511(3) 0.0371(3) -0.00163(18) -0.00893(19) -0.0118(2)
I1 0.0555(3) 0.0589(3) 0.0389(3) -0.00351(18) -0.01954(19) -0.0063(2)
F4 0.072(3) 0.069(3) 0.057(2) 0.0115(19) 0.000(2) -0.016(2)
F1 0.105(4) 0.096(4) 0.065(3) 0.002(2) -0.062(3) -0.002(3)
O1 0.074(3) 0.075(3) 0.044(2) 0.005(2) -0.022(2) -0.014(3)
F3 0.049(2) 0.069(3) 0.122(4) -0.018(3) -0.008(2) -0.022(2)
F2 0.071(3) 0.105(4) 0.144(5) -0.038(4) -0.066(3) -0.011(3)
O2 0.073(3) 0.081(3) 0.046(2) 0.007(2) -0.022(2) -0.017(3)
C13 0.030(3) 0.036(3) 0.058(3) -0.011(2) 0.001(2) -0.012(2)
C1 0.039(3) 0.044(3) 0.047(3) -0.009(2) -0.016(2) -0.001(2)
C8 0.047(3) 0.045(3) 0.039(3) -0.004(2) -0.005(3) -0.003(3)
C16 0.048(3) 0.049(3) 0.039(3) -0.009(2) -0.018(3) 0.000(3)
C9 0.039(3) 0.042(3) 0.046(3) -0.005(2) -0.013(2) 0.002(2)
C2 0.047(3) 0.043(3) 0.033(3) -0.002(2) -0.010(2) -0.003(2)
C15 0.040(3) 0.044(3) 0.033(3) -0.005(2) -0.007(2) 0.001(2)
C7 0.038(3) 0.049(4) 0.053(4) -0.011(3) -0.013(3) -0.014(3)
C6 0.047(4) 0.046(4) 0.060(4) -0.004(3) -0.007(3) -0.002(3)
C14 0.051(4) 0.053(4) 0.042(3) -0.008(3) -0.009(3) -0.006(3)
C10 0.059(4) 0.069(5) 0.043(3) -0.001(3) -0.018(3) -0.010(3)
C18 0.059(4) 0.053(4) 0.041(3) 0.001(3) -0.008(3) -0.010(3)
C17 0.050(4) 0.067(4) 0.049(4) -0.011(3) -0.021(3) -0.010(3)
C3 0.056(4) 0.058(4) 0.069(4) -0.009(3) -0.034(3) 0.005(3)
C11 0.050(4) 0.070(5) 0.093(5) -0.029(4) -0.037(4) -0.006(3)
C5 0.039(3) 0.047(4) 0.090(5) -0.017(3) -0.008(3) -0.010(3)
C12 0.048(4) 0.072(5) 0.068(4) -0.007(3) -0.017(3) -0.014(3)
C4 0.053(4) 0.067(5) 0.081(5) -0.020(4) -0.034(4) -0.003(3)

loop_
_atom_type_symbol
_atom_type_description
_atom_type_scat_dispersion_real
_atom_type_scat_dispersion_imag
_atom_type_scat_source
C C 0.0033 0.0016 'International Tables Vol C Tables 4.2.6.8 and 6.1.1.4'
H H 0.0000 0.0000 'International Tables Vol C Tables 4.2.6.8 and 6.1.1.4'
F F 0.0171 0.0103 'International Tables Vol C Tables 4.2.6.8 and 6.1.1.4'
I I -0.4742 1.8119 'International Tables Vol C Tables 4.2.6.8 and 6.1.1.4'
O O 0.0106 0.0060 'International Tables Vol C Tables 4.2.6.8 and 6.1.1.4'

loop_
_geom_angle_atom_site_label_1
_geom_angle_atom_site_label_2
_geom_angle_atom_site_label_3
_geom_angle
_geom_angle_site_symmetry_1
_geom_angle_site_symmetry_3
_geom_angle_publ_flag
C14 C13 H13 118.1 . . ?
C14 C13 C12 123.8(6) . . ?
C12 C13 H13 118.1 . . ?
C2 C1 I1 124.3(5) . . ?
C2 C1 C6 118.1(6) . . ?
C6 C1 I1 117.5(5) . . ?
C9 C8 C18 128.6(6) . . ?
C7 C8 C9 109.0(5) . . ?
C7 C8 C18 122.4(6) . . ?
C15 C16 C17 128.2(6) . . ?
C7 C16 C15 109.2(5) . . ?
C7 C16 C17 122.6(6) . . ?
C8 C9 C15 106.2(5) . . ?
C10 C9 C8 127.1(6) . . ?
C10 C9 C15 126.7(6) . . ?
C1 C2 I2 124.0(5) . . ?
C1 C2 C3 119.0(6) . . ?
C3 C2 I2 117.0(4) . . ?
C16 C15 C9 106.1(5) . . ?
C14 C15 C16 126.3(5) . . ?
C14 C15 C9 127.7(6) . . ?
C8 C7 H7 125.2 . . ?
C16 C7 C8 109.5(5) . . ?
C16 C7 H7 125.2 . . ?
F4 C6 C1 119.1(6) . . ?
C5 C6 F4 118.6(6) . . ?
C5 C6 C1 122.3(7) . . ?
C13 C14 H14 114.1 . . ?
C15 C14 C13 131.8(6) . . ?
C15 C14 H14 114.1 . . ?
C9 C10 H10 113.6 . . ?
C9 C10 C11 132.8(7) . . ?
C11 C10 H10 113.6 . . ?
O2 C18 C8 125.9(7) . . ?
O2 C18 H18 117.1 . . ?
C8 C18 H18 117.1 . . ?
O1 C17 C16 126.4(6) . . ?
O1 C17 H17 116.8 . . ?
C16 C17 H17 116.8 . . ?
F1 C3 C2 120.0(7) . . ?
C4 C3 F1 118.7(7) . . ?
C4 C3 C2 121.3(7) . . ?
C10 C11 H11 117.6 . . ?
C10 C11 C12 124.9(7) . . ?
C12 C11 H11 117.6 . . ?
F3 C5 C4 120.5(7) . . ?
C6 C5 F3 120.6(7) . . ?
C6 C5 C4 118.8(6) . . ?
C13 C12 C11 132.4(6) . . ?
C13 C12 H12 113.8 . . ?
C11 C12 H12 113.8 . . ?
F2 C4 C5 117.7(7) . . ?
C3 C4 F2 121.9(7) . . ?
C3 C4 C5 120.4(7) . . ?

loop_
_geom_bond_atom_site_label_1
_geom_bond_atom_site_label_2
_geom_bond_distance
_geom_bond_site_symmetry_2
_geom_bond_publ_flag
I2 C2 2.100(6) . ?
I1 C1 2.083(6) . ?
F4 C6 1.365(8) . ?
F1 C3 1.356(8) . ?
O1 C17 1.214(8) . ?
F3 C5 1.351(8) . ?
F2 C4 1.362(8) . ?
O2 C18 1.205(8) . ?
C13 H13 0.9300 . ?
C13 C14 1.384(9) . ?
C13 C12 1.422(9) . ?
C1 C2 1.367(8) . ?
C1 C6 1.390(9) . ?
C8 C9 1.425(9) . ?
C8 C7 1.395(8) . ?
C8 C18 1.462(8) . ?
C16 C15 1.426(8) . ?
C16 C7 1.391(8) . ?
C16 C17 1.460(8) . ?
C9 C15 1.482(8) . ?
C9 C10 1.341(10) . ?
C2 C3 1.382(9) . ?
C15 C14 1.370(8) . ?
C7 H7 0.9300 . ?
C6 C5 1.339(11) . ?
C14 H14 0.9300 . ?
C10 H10 0.9300 . ?
C10 C11 1.359(10) . ?
C18 H18 0.9300 . ?
C17 H17 0.9300 . ?
C3 C4 1.338(11) . ?
C11 H11 0.9300 . ?
C11 C12 1.440(10) . ?
C5 C4 1.367(10) . ?
C12 H12 0.9300 . ?

loop_
_geom_torsion_atom_site_label_1
_geom_torsion_atom_site_label_2
_geom_torsion_atom_site_label_3
_geom_torsion_atom_site_label_4
_geom_torsion
_geom_torsion_site_symmetry_1
_geom_torsion_site_symmetry_2
_geom_torsion_site_symmetry_3
_geom_torsion_site_symmetry_4
_geom_torsion_publ_flag
I2 C2 C3 F1 -1.7(9) . . . . ?
I2 C2 C3 C4 178.6(6) . . . . ?
I1 C1 C2 I2 -2.0(7) . . . . ?
I1 C1 C2 C3 177.1(5) . . . . ?
I1 C1 C6 F4 1.6(8) . . . . ?
I1 C1 C6 C5 -176.6(5) . . . . ?
F4 C6 C5 F3 -2.1(10) . . . . ?
F4 C6 C5 C4 -178.9(6) . . . . ?
F1 C3 C4 F2 1.8(12) . . . . ?
F1 C3 C4 C5 -179.1(7) . . . . ?
F3 C5 C4 F2 2.3(11) . . . . ?
F3 C5 C4 C3 -176.8(7) . . . . ?
C1 C2 C3 F1 179.1(6) . . . . ?
C1 C2 C3 C4 -0.6(11) . . . . ?
C1 C6 C5 F3 176.1(6) . . . . ?
C1 C6 C5 C4 -0.7(11) . . . . ?
C8 C9 C15 C16 0.0(6) . . . . ?
C8 C9 C15 C14 -179.9(6) . . . . ?
C8 C9 C10 C11 -178.4(8) . . . . ?
C16 C15 C14 C13 178.1(6) . . . . ?
C9 C8 C7 C16 -0.4(7) . . . . ?
C9 C8 C18 O2 -2.0(12) . . . . ?
C9 C15 C14 C13 -2.0(11) . . . . ?
C9 C10 C11 C12 -0.2(15) . . . . ?
C2 C1 C6 F4 178.9(6) . . . . ?
C2 C1 C6 C5 0.7(10) . . . . ?
C2 C3 C4 F2 -178.5(7) . . . . ?
C2 C3 C4 C5 0.6(12) . . . . ?
C15 C16 C7 C8 0.4(7) . . . . ?
C15 C16 C17 O1 -4.8(12) . . . . ?
C15 C9 C10 C11 -0.1(14) . . . . ?
C7 C8 C9 C15 0.2(7) . . . . ?
C7 C8 C9 C10 178.7(7) . . . . ?
C7 C8 C18 O2 178.3(7) . . . . ?
C7 C16 C15 C9 -0.3(6) . . . . ?
C7 C16 C15 C14 179.7(6) . . . . ?
C7 C16 C17 O1 175.7(7) . . . . ?
C6 C1 C2 I2 -179.2(5) . . . . ?
C6 C1 C2 C3 -0.1(9) . . . . ?
C6 C5 C4 F2 179.2(7) . . . . ?
C6 C5 C4 C3 0.0(11) . . . . ?
C14 C13 C12 C11 0.9(13) . . . . ?
C10 C9 C15 C16 -178.5(7) . . . . ?
C10 C9 C15 C14 1.5(11) . . . . ?
C10 C11 C12 C13 -0.7(15) . . . . ?
C18 C8 C9 C15 -179.6(6) . . . . ?
C18 C8 C9 C10 -1.0(11) . . . . ?
C18 C8 C7 C16 179.4(6) . . . . ?
C17 C16 C15 C9 -179.8(6) . . . . ?
C17 C16 C15 C14 0.1(11) . . . . ?
C17 C16 C7 C8 180.0(6) . . . . ?
C12 C13 C14 C15 0.6(11) . . . . ?
